data_1001653
loop_
_publ_author_name
'Leclaire, A'
'Borel, M M'
'Chardon, J'
'Raveau, B'

_publ_section_title
;
A Mo(IV) monophosphate, Ba Mo (P O4)2, with the yavapaiite layer
structure
;
_journal_coden_ASTM JSSCBI
_journal_name_full 'Journal of Solid State Chemistry'
_journal_page_first 364
_journal_page_last 368
_journal_paper_doi 10.1006/jssc.1995.1227
_journal_volume 116
_journal_year 1995
_chemical_formula_structural 'Ba Mo (P O4)2'
_chemical_formula_sum 'Ba Mo O8 P2'
_chemical_name_systematic 'Barium phyllo-bis(phosphato)molybdate'
_space_group_IT_number 12
_symmetry_cell_setting monoclinic
_symmetry_Int_Tables_number 12
_symmetry_space_group_name_Hall '-C 2y'
_symmetry_space_group_name_H-M 'C 1 2/m 1'
_cell_angle_alpha 90
_cell_angle_beta 94.778(1)
_cell_angle_gamma 90
_cell_formula_units_Z 2
_cell_length_a 8.211(1)
_cell_length_b 5.2757(6)
_cell_length_c 7.816(2)
_cell_volume 337.4
_refine_ls_R_factor_all 0.03
_cod_database_code 1001653

loop_
_symmetry_equiv_pos_as_xyz
x,y,z
x,-y,z
-x,-y,-z
-x,y,-z
1/2+x,1/2+y,z
1/2+x,1/2-y,z
1/2-x,1/2-y,-z
1/2-x,1/2+y,-z

loop_
_atom_site_label
_atom_site_type_symbol
_atom_site_symmetry_multiplicity
_atom_site_Wyckoff_symbol
_atom_site_fract_x
_atom_site_fract_y
_atom_site_fract_z
_atom_site_occupancy
_atom_site_attached_hydrogens
_atom_site_calc_flag
Ba1 Ba2+ 2 a 0. 0. 0. 1. 0 d
Mo1 Mo4+ 2 c 0. 0. 0.5 1. 0 d
P1 P5+ 4 i 0.1294(2) 0.5 0.2899(2) 1. 0 d
O1 O2- 8 j 0.0242(4) 0.2610(6) 0.3123(4) 1. 0 d
O2 O2- 4 i 0.2652(5) 0.5 0.4392(6) 1. 0 d
O3 O2- 4 i 0.1862(6) 0.5 0.1122(6) 1. 0 d

loop_
_atom_type_symbol
_atom_type_oxidation_number
Ba2+ 2.000
Mo4+ 4.000
P5+ 5.000
O2- -2.000
